data_7116324
loop_
_publ_author_name
'Anika Kreienbrink'
'Menyhart B. Sarosi'
'Robert Kuhnert'
'Peter Wonneberger'
'Anna I. Arkhypchuk'
'Peter Lonnecke'
'Sascha Ott'
'Evamarie Hey-Hawkins'

_publ_section_title
;
 Carbaborane-based alkynylphosphanes and phospholes
;
_journal_name_full Chem.Commun.
_journal_page_first 836
_journal_paper_doi 10.1039/C4cc08449G
_journal_volume 51
_journal_year 2015
_chemical_formula_sum 'C22 H32 B10 N2 P2'
_chemical_formula_weight 494.54
_chemical_name_systematic
;
 ?
;
_space_group_IT_number 14
_symmetry_cell_setting monoclinic
_symmetry_space_group_name_Hall '-P 2ybc'
_symmetry_space_group_name_H-M 'P 1 21/c 1'
_atom_sites_solution_hydrogens geom
_atom_sites_solution_primary direct
_atom_sites_solution_secondary difmap
_audit_conform_dict_location ftp://ftp.iucr.org/pub/cif_core.dic
_audit_conform_dict_name cif_core.dic
_audit_conform_dict_version 2.4
_audit_creation_date 2012-08-21T10:19:31-00:00
_audit_creation_method 'WinGX routine CIF_UPDATE'
_cell_angle_alpha 90
_cell_angle_beta 92.549(2)
_cell_angle_gamma 90
_cell_formula_units_Z 4
_cell_length_a 14.5505(3)
_cell_length_b 15.3833(3)
_cell_length_c 12.6324(3)
_cell_measurement_reflns_used 9515
_cell_measurement_temperature 293(2)
_cell_measurement_theta_max 29.1631
_cell_measurement_theta_min 2.9902
_cell_volume 2824.77(10)
_computing_cell_refinement
;
        CrysAlisPro, Oxford Diffraction Ltd.,
        Version 1.171.34.44 (release 25-10-2010 CrysAlis171 .NET)
        (compiled Oct 25 2010,18:11:34)
;
_computing_data_collection
;
        CrysAlisPro, Oxford Diffraction Ltd.,
        Version 1.171.34.44 (release 25-10-2010 CrysAlis171 .NET)
        (compiled Oct 25 2010,18:11:34)
;
_computing_data_reduction
;
        CrysAlisPro, Oxford Diffraction Ltd.,
        Version 1.171.34.44 (release 25-10-2010 CrysAlis171 .NET)
        (compiled Oct 25 2010,18:11:34)
;
_computing_molecular_graphics
;
 ORTEP3 for Windows
 L. J. Farrugia, J. Appl. Crystallogr. 1997, 30, 565.
;
_computing_publication_material
;
 WINGX
 L.J. Farrugia,
 J. Appl. Cryst., 1999, 32, 837-838.
;
_computing_structure_refinement 'SHELXL-97 (Sheldrick, 2008)'
_computing_structure_solution
;
 SIR92
 A. Altomare, G. Cascarano, C. Giacovazzo and A. Guagliardi,
 J. Appl. Crystallogr. 1993, 26, 343-350.
;
_diffrn_ambient_temperature 293(2)
_diffrn_detector_area_resol_mean 16.356
_diffrn_measured_fraction_theta_full 0.999
_diffrn_measured_fraction_theta_max 0.999
_diffrn_measurement_device_type 'Xcalibur, Sapphire3, Gemini'
_diffrn_measurement_method '\w scans'
_diffrn_orient_matrix_UB_11 -0.042337
_diffrn_orient_matrix_UB_12 0.0202434
_diffrn_orient_matrix_UB_13 -0.0153085
_diffrn_orient_matrix_UB_21 -0.0204801
_diffrn_orient_matrix_UB_22 -0.0181127
_diffrn_orient_matrix_UB_23 0.0448994
_diffrn_orient_matrix_UB_31 0.0130484
_diffrn_orient_matrix_UB_32 0.0372484
_diffrn_orient_matrix_UB_33 0.0301375
_diffrn_radiation_monochromator graphite
_diffrn_radiation_type MoK\a
_diffrn_radiation_wavelength 0.71073
_diffrn_reflns_av_R_equivalents 0.0523
_diffrn_reflns_av_unetI/netI 0.0366
_diffrn_reflns_limit_h_max 18
_diffrn_reflns_limit_h_min -18
_diffrn_reflns_limit_k_max 19
_diffrn_reflns_limit_k_min -19
_diffrn_reflns_limit_l_max 15
_diffrn_reflns_limit_l_min -15
_diffrn_reflns_number 37499
_diffrn_reflns_theta_full 26.37
_diffrn_reflns_theta_max 26.37
_diffrn_reflns_theta_min 3
_exptl_absorpt_coefficient_mu 0.17
_exptl_absorpt_correction_T_max 1
_exptl_absorpt_correction_T_min 0.97153
_exptl_absorpt_correction_type multi-scan
_exptl_absorpt_process_details
;
        CrysAlisPro, Oxford Diffraction Ltd.,
        Version 1.171.34.44 (release 25-10-2010 CrysAlis171 .NET)
        (compiled Oct 25 2010,18:11:34)
        Empirical absorption correction using spherical harmonics,
 implemented in SCALE3 ABSPACK scaling algorithm.
;
_exptl_crystal_colour colorless
_exptl_crystal_density_diffrn 1.163
_exptl_crystal_density_method 'not measured'
_exptl_crystal_description needles
_exptl_crystal_F_000 1032
_exptl_crystal_size_max 0.5
_exptl_crystal_size_mid 0.1
_exptl_crystal_size_min 0.1
_refine_diff_density_max 0.4
_refine_diff_density_min -0.176
_refine_diff_density_rms 0.041
_refine_ls_extinction_method none
_refine_ls_goodness_of_fit_ref 1.012
_refine_ls_hydrogen_treatment mixed
_refine_ls_matrix_type full
_refine_ls_number_parameters 409
_refine_ls_number_reflns 5771
_refine_ls_number_restraints 0
_refine_ls_restrained_S_all 1.012
_refine_ls_R_factor_all 0.083
_refine_ls_R_factor_gt 0.0544
_refine_ls_shift/su_max 0
_refine_ls_shift/su_mean 0
_refine_ls_structure_factor_coef Fsqd
_refine_ls_weighting_details 'calc w=1/[\s^2^(Fo^2^)+(0.0703P)^2^+0.6632P] where P=(Fo^2^+2Fc^2^)/3'
_refine_ls_weighting_scheme calc
_refine_ls_wR_factor_gt 0.1258
_refine_ls_wR_factor_ref 0.1411
_reflns_number_gt 4126
_reflns_number_total 5771
_reflns_threshold_expression >2\s(I)
_cod_data_source_file c4cc08449g2.cif
_cod_data_source_block x1145fin
_cod_original_sg_symbol_H-M P2(1)/c
_cod_database_code 7116324

loop_
_symmetry_equiv_pos_as_xyz
'x, y, z'
'-x, y+1/2, -z+1/2'
'-x, -y, -z'
'x, -y-1/2, z-1/2'

loop_
_atom_site_label
_atom_site_type_symbol
_atom_site_fract_x
_atom_site_fract_y
_atom_site_fract_z
_atom_site_U_iso_or_equiv
_atom_site_adp_type
_atom_site_occupancy
_atom_site_symmetry_multiplicity
_atom_site_calc_flag
_atom_site_refinement_flags
P1 P 0.30897(4) 0.29061(4) 0.05164(4) 0.04426(18) Uani 1 1 d .
P2 P 0.11776(4) 0.38660(4) 0.06191(5) 0.05051(19) Uani 1 1 d .
N1 N 0.37476(13) 0.35338(13) 0.12829(16) 0.0549(5) Uani 1 1 d .
N2 N 0.05406(14) 0.40620(14) 0.16419(18) 0.0612(6) Uani 1 1 d .
C1 C 0.32140(14) 0.17589(14) 0.10115(16) 0.0409(5) Uani 1 1 d .
C2 C 0.22309(14) 0.14346(14) 0.14274(17) 0.0426(5) Uani 1 1 d .
C3 C 0.15741(14) 0.21912(13) 0.13603(16) 0.0405(5) Uani 1 1 d .
C4 C 0.19165(14) 0.29413(14) 0.10058(16) 0.0407(5) Uani 1 1 d .
C5 C 0.44767(19) 0.40260(19) 0.0783(3) 0.0825(9) Uani 1 1 d .
H5A H 0.4339 0.4636 0.081 0.124 Uiso 1 1 calc R
H5B H 0.4512 0.3848 0.0058 0.124 Uiso 1 1 calc R
H5C H 0.5055 0.3917 0.1155 0.124 Uiso 1 1 calc R
C6 C 0.3637(2) 0.3762(2) 0.2385(2) 0.0743(8) Uani 1 1 d .
H6A H 0.4151 0.3543 0.2808 0.112 Uiso 1 1 calc R
H6B H 0.3079 0.3509 0.2622 0.112 Uiso 1 1 calc R
H6C H 0.3609 0.4382 0.2453 0.112 Uiso 1 1 calc R
C7 C 0.05976(15) 0.20035(14) 0.1581(2) 0.0500(6) Uani 1 1 d .
C8 C 0.0326(2) 0.18776(19) 0.2611(3) 0.0678(8) Uani 1 1 d .
C9 C -0.0578(3) 0.1687(3) 0.2797(4) 0.0979(12) Uani 1 1 d .
C10 C -0.1206(3) 0.1612(3) 0.1980(5) 0.1066(15) Uani 1 1 d .
C11 C -0.0956(2) 0.1726(2) 0.0968(5) 0.0919(12) Uani 1 1 d .
C12 C -0.00482(19) 0.19277(19) 0.0758(3) 0.0661(7) Uani 1 1 d .
C13 C 0.20009(17) 0.47191(16) 0.0667(2) 0.0563(6) Uani 1 1 d .
C14 C 0.24374(17) 0.53747(16) 0.0592(2) 0.0564(6) Uani 1 1 d .
C15 C 0.29490(16) 0.61654(15) 0.0471(2) 0.0532(6) Uani 1 1 d .
C16 C 0.3495(2) 0.6503(2) 0.1296(3) 0.0782(9) Uani 1 1 d .
C17 C 0.3963(3) 0.7268(2) 0.1166(4) 0.0930(11) Uani 1 1 d .
C18 C 0.3900(2) 0.7697(2) 0.0230(4) 0.0868(11) Uani 1 1 d .
C19 C 0.3383(3) 0.7364(2) -0.0587(4) 0.0875(11) Uani 1 1 d .
C20 C 0.2909(2) 0.6598(2) -0.0478(3) 0.0701(8) Uani 1 1 d .
C21 C 0.0907(2) 0.4182(2) 0.2720(2) 0.0812(9) Uani 1 1 d .
H21A H 0.0628 0.4683 0.3024 0.122 Uiso 1 1 calc R
H21B H 0.1561 0.4265 0.2715 0.122 Uiso 1 1 calc R
H21C H 0.0775 0.3677 0.3133 0.122 Uiso 1 1 calc R
C22 C -0.0440(2) 0.4159(2) 0.1493(3) 0.1017(12) Uani 1 1 d .
H22A H -0.0742 0.3737 0.1916 0.152 Uiso 1 1 calc R
H22B H -0.0616 0.4072 0.0759 0.152 Uiso 1 1 calc R
H22C H -0.0615 0.4733 0.1704 0.152 Uiso 1 1 calc R
B1 B 0.4102(2) 0.1224(2) 0.1653(2) 0.0573(7) Uani 1 1 d .
B2 B 0.3750(2) 0.0951(2) 0.0347(2) 0.0567(7) Uani 1 1 d .
B3 B 0.3947(2) 0.0119(2) 0.1273(3) 0.0704(9) Uani 1 1 d .
B4 B 0.3569(2) 0.0487(2) 0.2513(3) 0.0695(9) Uani 1 1 d .
B5 B 0.3127(2) 0.1539(2) 0.2348(2) 0.0520(7) Uani 1 1 d .
B6 B 0.25525(19) 0.11018(19) 0.0187(2) 0.0509(7) Uani 1 1 d .
B7 B 0.2991(2) 0.0052(2) 0.0376(3) 0.0693(9) Uani 1 1 d .
B8 B 0.2870(3) -0.0234(2) 0.1722(3) 0.0752(10) Uani 1 1 d .
B9 B 0.2355(2) 0.0644(2) 0.2376(3) 0.0639(8) Uani 1 1 d .
B10 B 0.2001(2) 0.03843(19) 0.1056(3) 0.0638(8) Uani 1 1 d .
H1X H 0.4752(17) 0.1560(16) 0.1794(18) 0.061(7) Uiso 1 1 d .
H2X H 0.4142(18) 0.1142(16) -0.030(2) 0.065(7) Uiso 1 1 d .
H3X H 0.4514(18) -0.0297(17) 0.1226(19) 0.067(7) Uiso 1 1 d .
H4X H 0.3916(18) 0.0286(18) 0.328(2) 0.076(8) Uiso 1 1 d .
H5X H 0.3106(15) 0.2068(15) 0.2874(18) 0.051(6) Uiso 1 1 d .
H6X H 0.2219(15) 0.1414(15) -0.0459(18) 0.049(6) Uiso 1 1 d .
H7X H 0.2957(19) -0.0403(19) -0.024(2) 0.083(9) Uiso 1 1 d .
H8X H 0.273(2) -0.090(2) 0.199(2) 0.091(9) Uiso 1 1 d .
H9X H 0.1882(17) 0.0628(16) 0.3004(19) 0.062(7) Uiso 1 1 d .
H10X H 0.1314(19) 0.0223(17) 0.084(2) 0.071(8) Uiso 1 1 d .
H8 H 0.078(2) 0.1922(17) 0.317(2) 0.067(9) Uiso 1 1 d .
H9 H -0.071(3) 0.154(3) 0.348(3) 0.114(13) Uiso 1 1 d .
H10 H -0.181(3) 0.145(3) 0.209(3) 0.126(13) Uiso 1 1 d .
H11 H -0.124(2) 0.170(2) 0.036(3) 0.087(12) Uiso 1 1 d .
H12 H 0.0106(17) 0.1998(16) 0.011(2) 0.052(8) Uiso 1 1 d .
H16 H 0.351(2) 0.620(2) 0.194(3) 0.087(10) Uiso 1 1 d .
H17 H 0.424(3) 0.745(3) 0.174(3) 0.120(15) Uiso 1 1 d .
H18 H 0.420(2) 0.821(2) 0.014(3) 0.100(11) Uiso 1 1 d .
H19 H 0.334(2) 0.758(2) -0.119(3) 0.092(12) Uiso 1 1 d .
H20 H 0.257(2) 0.6379(19) -0.097(2) 0.070(9) Uiso 1 1 d .

loop_
_atom_site_aniso_label
_atom_site_aniso_U_11
_atom_site_aniso_U_22
_atom_site_aniso_U_33
_atom_site_aniso_U_23
_atom_site_aniso_U_13
_atom_site_aniso_U_12
P1 0.0402(3) 0.0526(4) 0.0401(3) 0.0033(3) 0.0027(2) -0.0059(3)
P2 0.0478(4) 0.0459(4) 0.0568(4) 0.0096(3) -0.0090(3) -0.0022(3)
N1 0.0408(11) 0.0581(12) 0.0655(13) -0.0013(10) -0.0002(9) -0.0110(9)
N2 0.0451(12) 0.0627(14) 0.0759(15) 0.0053(11) 0.0040(10) 0.0079(10)
C1 0.0337(11) 0.0493(12) 0.0396(11) -0.0025(9) 0.0017(9) -0.0003(9)
C2 0.0379(12) 0.0436(12) 0.0465(12) 0.0033(10) 0.0048(9) -0.0003(9)
C3 0.0359(11) 0.0423(12) 0.0434(12) 0.0004(9) 0.0038(9) 0.0001(9)
C4 0.0360(11) 0.0443(12) 0.0414(11) 0.0016(9) -0.0017(9) -0.0018(9)
C5 0.0494(16) 0.0627(18) 0.137(3) -0.0037(18) 0.0192(17) -0.0162(13)
C6 0.078(2) 0.0752(19) 0.0687(18) -0.0186(15) -0.0150(15) -0.0072(15)
C7 0.0384(12) 0.0398(12) 0.0724(16) 0.0036(11) 0.0097(11) -0.0004(10)
C8 0.0535(17) 0.0710(19) 0.081(2) 0.0138(15) 0.0243(16) 0.0015(14)
C9 0.071(2) 0.100(3) 0.126(3) 0.033(2) 0.048(2) 0.001(2)
C10 0.053(2) 0.090(3) 0.179(5) 0.026(3) 0.036(3) -0.0069(19)
C11 0.0489(19) 0.087(2) 0.138(4) -0.001(2) -0.011(2) -0.0079(17)
C12 0.0467(15) 0.0666(18) 0.085(2) -0.0013(16) 0.0029(15) -0.0045(13)
C13 0.0546(15) 0.0484(14) 0.0654(16) 0.0113(12) -0.0026(12) 0.0000(12)
C14 0.0544(15) 0.0467(14) 0.0682(16) 0.0035(12) 0.0034(12) 0.0029(12)
C15 0.0464(14) 0.0375(12) 0.0764(17) 0.0023(12) 0.0114(12) 0.0014(10)
C16 0.089(2) 0.0667(19) 0.078(2) -0.0013(17) 0.0017(18) -0.0146(17)
C17 0.096(3) 0.073(2) 0.110(3) -0.020(2) 0.001(2) -0.0254(19)
C18 0.067(2) 0.0450(17) 0.150(4) 0.008(2) 0.018(2) -0.0062(15)
C19 0.073(2) 0.073(2) 0.117(3) 0.040(2) 0.010(2) -0.0022(18)
C20 0.0571(18) 0.0649(19) 0.088(2) 0.0150(17) -0.0035(16) -0.0048(14)
C21 0.088(2) 0.083(2) 0.074(2) -0.0093(16) 0.0130(17) 0.0034(18)
C22 0.0534(19) 0.106(3) 0.146(3) 0.001(2) 0.0046(19) 0.0302(18)
B1 0.0431(16) 0.070(2) 0.0585(17) -0.0026(14) -0.0047(13) 0.0115(14)
B2 0.0473(16) 0.0643(19) 0.0592(18) -0.0107(14) 0.0079(13) 0.0085(14)
B3 0.061(2) 0.064(2) 0.086(2) -0.0041(17) 0.0009(17) 0.0213(17)
B4 0.069(2) 0.071(2) 0.068(2) 0.0148(17) 0.0001(16) 0.0206(17)
B5 0.0546(17) 0.0585(17) 0.0427(15) 0.0053(13) 0.0004(12) 0.0092(13)
B6 0.0458(15) 0.0543(16) 0.0523(16) -0.0118(13) -0.0022(12) 0.0000(13)
B7 0.068(2) 0.0547(18) 0.085(2) -0.0189(17) 0.0003(17) 0.0099(15)
B8 0.073(2) 0.0479(18) 0.105(3) 0.0102(18) 0.012(2) 0.0116(16)
B9 0.067(2) 0.0538(17) 0.072(2) 0.0201(15) 0.0182(16) 0.0102(15)
B10 0.0538(19) 0.0420(16) 0.096(2) -0.0032(15) 0.0041(16) 0.0006(14)

loop_
_atom_type_symbol
_atom_type_description
_atom_type_scat_dispersion_real
_atom_type_scat_dispersion_imag
_atom_type_scat_source
P P 0.1023 0.0942 'International Tables Vol C Tables 4.2.6.8 and 6.1.1.4'
N N 0.0061 0.0033 'International Tables Vol C Tables 4.2.6.8 and 6.1.1.4'
C C 0.0033 0.0016 'International Tables Vol C Tables 4.2.6.8 and 6.1.1.4'
B B 0.0013 0.0007 'International Tables Vol C Tables 4.2.6.8 and 6.1.1.4'
H H 0 0 'International Tables Vol C Tables 4.2.6.8 and 6.1.1.4'

loop_
_geom_angle_atom_site_label_1
_geom_angle_atom_site_label_2
_geom_angle_atom_site_label_3
_geom_angle
N1 P1 C4 108.00(10)
N1 P1 C1 108.10(10)
C4 P1 C1 89.58(9)
N2 P2 C13 103.87(12)
N2 P2 C4 106.00(10)
C13 P2 C4 100.21(10)
C6 N1 C5 113.6(2)
C6 N1 P1 128.33(18)
C5 N1 P1 117.55(19)
C22 N2 C21 115.5(3)
C22 N2 P2 120.3(2)
C21 N2 P2 124.16(18)
C2 C1 B1 110.96(18)
C2 C1 B2 111.33(18)
B1 C1 B2 61.94(16)
C2 C1 B6 62.43(14)
B1 C1 B6 113.39(19)
B2 C1 B6 61.91(16)
C2 C1 B5 61.38(14)
B1 C1 B5 61.93(16)
B2 C1 B5 113.07(19)
B6 C1 B5 114.41(19)
C2 C1 P1 108.85(14)
B1 C1 P1 132.13(17)
B2 C1 P1 124.01(17)
B6 C1 P1 107.96(15)
B5 C1 P1 119.87(16)
C3 C2 C1 108.07(17)
C3 C2 B10 126.73(19)
C1 C2 B10 111.46(18)
C3 C2 B9 129.47(19)
C1 C2 B9 112.18(18)
B10 C2 B9 62.26(19)
C3 C2 B5 115.29(19)
C1 C2 B5 62.40(14)
B10 C2 B5 114.1(2)
B9 C2 B5 62.50(17)
C3 C2 B6 111.94(18)
C1 C2 B6 61.38(14)
B10 C2 B6 62.00(17)
B9 C2 B6 113.5(2)
B5 C2 B6 114.39(18)
C4 C3 C7 126.9(2)
C4 C3 C2 116.06(19)
C7 C3 C2 116.64(18)
C3 C4 P2 122.23(16)
C3 C4 P1 116.76(16)
P2 C4 P1 118.28(12)
N1 C5 H5A 109.5
N1 C5 H5B 109.5
H5A C5 H5B 109.5
N1 C5 H5C 109.5
H5A C5 H5C 109.5
H5B C5 H5C 109.5
N1 C6 H6A 109.5
N1 C6 H6B 109.5
H6A C6 H6B 109.5
N1 C6 H6C 109.5
H6A C6 H6C 109.5
H6B C6 H6C 109.5
C12 C7 C8 118.9(3)
C12 C7 C3 120.1(2)
C8 C7 C3 121.0(2)
C9 C8 C7 120.2(3)
C9 C8 H8 122.1(17)
C7 C8 H8 117.7(17)
C10 C9 C8 120.4(4)
C10 C9 H9 122(2)
C8 C9 H9 117(2)
C9 C10 C11 120.5(4)
C9 C10 H10 122(2)
C11 C10 H10 118(2)
C10 C11 C12 120.3(4)
C10 C11 H11 134(2)
C12 C11 H11 105(2)
C7 C12 C11 119.8(4)
C7 C12 H12 120.4(17)
C11 C12 H12 119.8(17)
C14 C13 P2 168.1(2)
C13 C14 C15 178.4(3)
C20 C15 C16 118.5(3)
C20 C15 C14 120.1(3)
C16 C15 C14 121.4(3)
C17 C16 C15 120.2(4)
C17 C16 H16 123(2)
C15 C16 H16 117.2(19)
C18 C17 C16 120.5(4)
C18 C17 H17 126(3)
C16 C17 H17 113(3)
C19 C18 C17 119.8(3)
C19 C18 H18 119(2)
C17 C18 H18 121(2)
C18 C19 C20 120.8(4)
C18 C19 H19 125(2)
C20 C19 H19 114(2)
C15 C20 C19 120.2(3)
C15 C20 H20 117(2)
C19 C20 H20 123(2)
N2 C21 H21A 109.5
N2 C21 H21B 109.5
H21A C21 H21B 109.5
N2 C21 H21C 109.5
H21A C21 H21C 109.5
H21B C21 H21C 109.5
N2 C22 H22A 109.5
N2 C22 H22B 109.5
H22A C22 H22B 109.5
N2 C22 H22C 109.5
H22A C22 H22C 109.5
H22B C22 H22C 109.5
C1 B1 B2 59.10(15)
C1 B1 B5 59.76(14)
B2 B1 B5 109.0(2)
C1 B1 B4 104.9(2)
B2 B1 B4 107.8(2)
B5 B1 B4 59.24(17)
C1 B1 B3 104.4(2)
B2 B1 B3 59.30(19)
B5 B1 B3 107.5(2)
B4 B1 B3 60.0(2)
C1 B1 H1X 119.0(13)
B2 B1 H1X 118.9(13)
B5 B1 H1X 120.1(13)
B4 B1 H1X 127.2(13)
B3 B1 H1X 126.7(13)
C1 B2 B3 105.6(2)
C1 B2 B1 58.96(15)
B3 B2 B1 60.96(19)
C1 B2 B6 59.26(14)
B3 B2 B6 107.7(2)
B1 B2 B6 108.8(2)
C1 B2 B7 105.0(2)
B3 B2 B7 59.9(2)
B1 B2 B7 108.8(2)
B6 B2 B7 59.35(17)
C1 B2 H2X 116.7(14)
B3 B2 H2X 130.0(14)
B1 B2 H2X 120.8(14)
B6 B2 H2X 116.1(14)
B7 B2 H2X 126.3(14)
B2 B3 B7 60.70(19)
B2 B3 B8 108.5(2)
B7 B3 B8 60.2(2)
B2 B3 B4 108.0(2)
B7 B3 B4 108.7(2)
B8 B3 B4 60.2(2)
B2 B3 B1 59.74(18)
B7 B3 B1 108.5(2)
B8 B3 B1 108.1(2)
B4 B3 B1 59.85(19)
B2 B3 H3X 121.0(14)
B7 B3 H3X 122.0(14)
B8 B3 H3X 122.6(14)
B4 B3 H3X 121.4(14)
B1 B3 H3X 120.6(14)
B5 B4 B1 60.27(17)
B5 B4 B3 108.4(2)
B1 B4 B3 60.16(19)
B5 B4 B8 108.1(2)
B1 B4 B8 108.0(2)
B3 B4 B8 59.9(2)
B5 B4 B9 60.40(17)
B1 B4 B9 108.2(2)
B3 B4 B9 107.6(2)
B8 B4 B9 59.4(2)
B5 B4 H4X 120.7(14)
B1 B4 H4X 121.0(14)
B3 B4 H4X 122.0(14)
B8 B4 H4X 122.6(14)
B9 B4 H4X 122.0(14)
C2 B5 C1 56.22(13)
C2 B5 B4 105.0(2)
C1 B5 B4 104.7(2)
C2 B5 B1 103.90(19)
C1 B5 B1 58.31(15)
B4 B5 B1 60.49(18)
C2 B5 B9 58.64(16)
C1 B5 B9 104.2(2)
B4 B5 B9 60.73(19)
B1 B5 B9 108.6(2)
C2 B5 H5X 117.2(12)
C1 B5 H5X 118.1(12)
B4 B5 H5X 131.4(12)
B1 B5 H5X 124.9(13)
B9 B5 H5X 123.3(12)
C1 B6 C2 56.20(13)
C1 B6 B7 105.6(2)
C2 B6 B7 105.1(2)
C1 B6 B2 58.83(15)
C2 B6 B2 103.95(19)
B7 B6 B2 60.62(18)
C1 B6 B10 104.4(2)
C2 B6 B10 58.41(16)
B7 B6 B10 60.87(19)
B2 B6 B10 108.7(2)
C1 B6 H6X 115.5(12)
C2 B6 H6X 115.8(12)
B7 B6 H6X 133.1(12)
B2 B6 H6X 124.9(12)
B10 B6 H6X 124.1(12)
B6 B7 B3 107.9(2)
B6 B7 B2 60.02(17)
B3 B7 B2 59.42(19)
B6 B7 B8 108.0(2)
B3 B7 B8 60.4(2)
B2 B7 B8 107.6(2)
B6 B7 B10 60.26(17)
B3 B7 B10 107.8(3)
B2 B7 B10 107.7(2)
B8 B7 B10 59.5(2)
B6 B7 H7X 120.6(16)
B3 B7 H7X 122.0(15)
B2 B7 H7X 120.9(16)
B8 B7 H7X 123.1(16)
B10 B7 H7X 122.5(15)
B10 B8 B9 60.11(19)
B10 B8 B7 60.59(19)
B9 B8 B7 108.7(2)
B10 B8 B3 107.9(2)
B9 B8 B3 108.3(2)
B7 B8 B3 59.4(2)
B10 B8 B4 108.1(2)
B9 B8 B4 60.3(2)
B7 B8 B4 107.7(2)
B3 B8 B4 59.9(2)
B10 B8 H8X 120.7(16)
B9 B8 H8X 118.4(16)
B7 B8 H8X 123.9(16)
B3 B8 H8X 124.2(16)
B4 B8 H8X 120.8(16)
C2 B9 B8 104.4(2)
C2 B9 B10 58.87(16)
B8 B9 B10 59.9(2)
C2 B9 B5 58.86(15)
B8 B9 B5 107.5(2)
B10 B9 B5 108.3(2)
C2 B9 B4 103.7(2)
B8 B9 B4 60.2(2)
B10 B9 B4 107.9(2)
B5 B9 B4 58.88(18)
C2 B9 H9X 118.8(13)
B8 B9 H9X 128.9(13)
B10 B9 H9X 121.4(13)
B5 B9 H9X 117.3(13)
B4 B9 H9X 126.2(13)
C2 B10 B8 104.5(2)
C2 B10 B9 58.87(16)
B8 B10 B9 60.0(2)
C2 B10 B6 59.58(15)
B8 B10 B6 107.2(2)
B9 B10 B6 108.8(2)
C2 B10 B7 104.5(2)
B8 B10 B7 59.9(2)
B9 B10 B7 108.1(2)
B6 B10 B7 58.87(18)
C2 B10 H10X 117.7(14)
B8 B10 H10X 130.5(15)
B9 B10 H10X 122.3(14)
B6 B10 H10X 115.7(14)
B7 B10 H10X 125.6(14)

loop_
_geom_bond_atom_site_label_1
_geom_bond_atom_site_label_2
_geom_bond_distance
P1 N1 1.644(2)
P1 C4 1.842(2)
P1 C1 1.878(2)
P2 N2 1.651(2)
P2 C13 1.776(3)
P2 C4 1.836(2)
N1 C6 1.451(3)
N1 C5 1.468(3)
N2 C22 1.438(3)
N2 C21 1.452(4)
C1 C2 1.624(3)
C1 B1 1.706(3)
C1 B2 1.708(4)
C1 B6 1.716(3)
C1 B5 1.732(3)
C2 C3 1.506(3)
C2 B10 1.711(4)
C2 B9 1.711(4)
C2 B5 1.715(4)
C2 B6 1.733(4)
C3 C4 1.342(3)
C3 C7 1.488(3)
C5 H5A 0.96
C5 H5B 0.96
C5 H5C 0.96
C6 H6A 0.96
C6 H6B 0.96
C6 H6C 0.96
C7 C12 1.375(4)
C7 C8 1.390(4)
C8 C9 1.379(4)
C8 H8 0.95(3)
C9 C10 1.352(6)
C9 H9 0.92(4)
C10 C11 1.357(6)
C10 H10 0.93(4)
C11 C12 1.393(4)
C11 H11 0.85(3)
C12 H12 0.86(2)
C13 C14 1.198(3)
C14 C15 1.438(3)
C15 C20 1.369(4)
C15 C16 1.384(4)
C16 C17 1.373(5)
C16 H16 0.94(3)
C17 C18 1.355(5)
C17 H17 0.86(4)
C18 C19 1.351(5)
C18 H18 0.91(4)
C19 C20 1.376(4)
C19 H19 0.83(3)
C20 H20 0.85(3)
C21 H21A 0.96
C21 H21B 0.96
C21 H21C 0.96
C22 H22A 0.96
C22 H22B 0.96
C22 H22C 0.96
B1 B2 1.757(4)
B1 B5 1.769(4)
B1 B4 1.773(5)
B1 B3 1.778(5)
B1 H1X 1.09(2)
B2 B3 1.749(5)
B2 B6 1.761(4)
B2 B7 1.772(5)
B2 H2X 1.06(3)
B3 B7 1.757(5)
B3 B8 1.775(5)
B3 B4 1.775(5)
B3 H3X 1.05(3)
B4 B5 1.750(4)
B4 B8 1.782(5)
B4 B9 1.784(5)
B4 H4X 1.11(3)
B5 B9 1.778(5)
B5 H5X 1.05(2)
B6 B7 1.749(4)
B6 B10 1.774(4)
B6 H6X 1.05(2)
B7 B8 1.772(5)
B7 B10 1.785(5)
B7 H7X 1.05(3)
B8 B10 1.766(5)
B8 B9 1.768(5)
B8 H8X 1.10(3)
B9 B10 1.770(5)
B9 H9X 1.07(2)
B10 H10X 1.05(3)
